data_7709842
loop_
_publ_author_name
'Zhao, Fei'
'Zhao, Jingyi'
'Wang, Yu'
'Liu, Hou-Ting'
'Shang, Qinghai'
'Wang, Nan'
'Yin, Xiaodong'
'Zheng, Xiaoyan'
'Chen, Pangkuan'

_publ_section_title
;
 [5]Helicene-Based Chiral Triarylboranes with Large Luminescence
 Dissymmetry Factor Over 10-2 Level: Synthesis and Design Strategy via
 Isomeric Tuning of Steric Substitutions
;
_journal_name_full 'Dalton Transactions'
_journal_paper_doi 10.1039/D2DT00677D
_journal_year 2022
_chemical_formula_sum 'C70 H64 B2'
_chemical_formula_weight 926.83
_space_group_crystal_system triclinic
_space_group_IT_number 2
_space_group_name_Hall '-P 1'
_space_group_name_H-M_alt 'P -1'
_atom_sites_solution_hydrogens geom
_audit_block_doi 10.5517/ccdc.csd.cc28p9y7
_audit_creation_method SHELXL-2018/3
_audit_update_record
;
2022-03-14 deposited with the CCDC.	2022-03-23 downloaded from the CCDC.
;
_cell_angle_alpha 68.383(6)
_cell_angle_beta 83.176(7)
_cell_angle_gamma 85.889(7)
_cell_formula_units_Z 2
_cell_length_a 10.561(2)
_cell_length_b 17.422(4)
_cell_length_c 18.771(4)
_cell_measurement_reflns_used 34176
_cell_measurement_temperature 180(2)
_cell_measurement_theta_max 27.640
_cell_measurement_theta_min 2.167
_cell_volume 3186.6(12)
_computing_cell_refinement 'Bruker SMART'
_computing_data_collection 'Bruker SMART'
_computing_data_reduction 'Bruker SAINT'
_computing_structure_refinement 'SHELXL-2018/3 (Sheldrick, 2018)'
_computing_structure_solution 'SHELXL-2018/3 (Sheldrick, 2018)'
_diffrn_ambient_temperature 180(2)
_diffrn_measured_fraction_theta_full 0.989
_diffrn_measured_fraction_theta_max 0.975
_diffrn_measurement_device_type 'CCD area detector'
_diffrn_radiation_type MoK\a
_diffrn_radiation_wavelength 0.71073
_diffrn_reflns_av_R_equivalents 0.1000
_diffrn_reflns_av_unetI/netI 0.1703
_diffrn_reflns_Laue_measured_fraction_full 0.989
_diffrn_reflns_Laue_measured_fraction_max 0.975
_diffrn_reflns_limit_h_max 13
_diffrn_reflns_limit_h_min -13
_diffrn_reflns_limit_k_max 17
_diffrn_reflns_limit_k_min -22
_diffrn_reflns_limit_l_max 23
_diffrn_reflns_limit_l_min -24
_diffrn_reflns_number 34176
_diffrn_reflns_point_group_measured_fraction_full 0.989
_diffrn_reflns_point_group_measured_fraction_max 0.975
_diffrn_reflns_theta_full 25.242
_diffrn_reflns_theta_max 27.640
_diffrn_reflns_theta_min 2.167
_diffrn_source MoK\a
_exptl_absorpt_coefficient_mu 0.054
_exptl_absorpt_correction_T_max 0.994
_exptl_absorpt_correction_T_min 0.992
_exptl_absorpt_correction_type multi-scan
_exptl_absorpt_process_details SADABS
_exptl_crystal_colour colourless
_exptl_crystal_density_diffrn 0.966
_exptl_crystal_description BLOCK
_exptl_crystal_F_000 988
_exptl_crystal_size_max 0.140
_exptl_crystal_size_mid 0.120
_exptl_crystal_size_min 0.120
_refine_diff_density_max 0.293
_refine_diff_density_min -0.291
_refine_diff_density_rms 0.057
_refine_ls_extinction_method none
_refine_ls_goodness_of_fit_ref 0.821
_refine_ls_hydrogen_treatment constr
_refine_ls_matrix_type full
_refine_ls_number_parameters 661
_refine_ls_number_reflns 14498
_refine_ls_number_restraints 0
_refine_ls_restrained_S_all 0.821
_refine_ls_R_factor_all 0.1814
_refine_ls_R_factor_gt 0.0775
_refine_ls_shift/su_max 0.000
_refine_ls_shift/su_mean 0.000
_refine_ls_structure_factor_coef Fsqd
_refine_ls_weighting_details 'w=1/[\s^2^(Fo^2^)+(0.2000P)^2^] where P=(Fo^2^+2Fc^2^)/3'
_refine_ls_weighting_scheme calc
_refine_ls_wR_factor_gt 0.2132
_refine_ls_wR_factor_ref 0.2905
_reflns_Friedel_coverage 0.000
_reflns_number_gt 6436
_reflns_number_total 14498
_reflns_threshold_expression 'I > 2\s(I)'
_cod_data_source_file d2dt00677d2.cif
_cod_data_source_block 0326_sq
_cod_depositor_comments
;
The following automatic conversions were performed:

data item '_exptl_absorpt_correction_type' value 'MULTI-SCAN' was
changed to 'multi-scan' in accordance with the
/home/data/users/saulius/crontab/automatic-downloads/rss-feeds/RSC/lib/dictionaries/cif_core.dic
dictionary named 'cif_core.dic' version 2.4.2 last updated on
2011-04-26.

Automatic conversion script
Id: cif_fix_values 7556 2019-12-06 15:28:31Z antanas 
;
_cod_database_code 7709842
_shelx_shelxl_version_number 2018/3
_shelx_space_group_comment
;
The symmetry employed for this shelxl refinement is uniquely defined
by the following loop, which should always be used as a source of
symmetry information in preference to the above space-group names.
They are only intended as comments.
;
_shelx_estimated_absorpt_t_min 0.992
_shelx_estimated_absorpt_t_max 0.994

loop_
_space_group_symop_operation_xyz
'x, y, z'
'-x, -y, -z'

loop_
_atom_site_label
_atom_site_type_symbol
_atom_site_fract_x
_atom_site_fract_y
_atom_site_fract_z
_atom_site_U_iso_or_equiv
_atom_site_adp_type
_atom_site_occupancy
_atom_site_site_symmetry_order
_atom_site_calc_flag
_atom_site_refinement_flags_posn
_atom_site_refinement_flags_adp
_atom_site_refinement_flags_occupancy
_atom_site_disorder_assembly
_atom_site_disorder_group
B1 B 0.2346(4) 0.2811(2) -0.03528(19) 0.0348(8) Uani 1 1 d . . . . .
B2 B 0.3485(4) -0.0967(2) 0.36994(18) 0.0324(8) Uani 1 1 d . . . . .
C1 C 0.1040(3) 0.39275(18) -0.13619(17) 0.0386(8) Uani 1 1 d . . . . .
C2 C 0.0160(4) 0.4152(2) -0.19025(19) 0.0476(9) Uani 1 1 d . . . . .
H2 H -0.002352 0.472197 -0.216717 0.057 Uiso 1 1 calc R U . . .
C3 C -0.0467(4) 0.3567(2) -0.2071(2) 0.0518(9) Uani 1 1 d . . . . .
C4 C -0.0175(3) 0.2743(2) -0.16739(18) 0.0455(9) Uani 1 1 d . . . . .
H4 H -0.061894 0.233348 -0.175798 0.055 Uiso 1 1 calc R U . . .
C5 C 0.0744(3) 0.24934(18) -0.11577(17) 0.0365(7) Uani 1 1 d . . . . .
C6 C 0.1371(3) 0.30835(17) -0.09803(16) 0.0339(7) Uani 1 1 d . . . . .
C7 C 0.3597(3) 0.22813(17) -0.04083(16) 0.0337(7) Uani 1 1 d . . . . .
C8 C 0.4532(3) 0.25479(19) -0.10490(17) 0.0402(8) Uani 1 1 d . . . . .
C9 C 0.5646(4) 0.2084(2) -0.10696(18) 0.0456(9) Uani 1 1 d . . . . .
H9 H 0.627033 0.228323 -0.149794 0.055 Uiso 1 1 calc R U . . .
C10 C 0.5882(3) 0.1333(2) -0.04807(19) 0.0450(9) Uani 1 1 d . . . . .
C11 C 0.4953(3) 0.1055(2) 0.01323(19) 0.0441(8) Uani 1 1 d . . . . .
H11 H 0.507536 0.053228 0.052655 0.053 Uiso 1 1 calc R U . . .
C12 C 0.3843(3) 0.15201(18) 0.01873(17) 0.0402(8) Uani 1 1 d . . . . .
C13 C 0.2020(3) 0.30414(18) 0.03810(17) 0.0366(8) Uani 1 1 d . . . . .
C14 C 0.0761(3) 0.32025(18) 0.06258(18) 0.0387(8) Uani 1 1 d . . . . .
H14 H 0.011180 0.323884 0.030401 0.046 Uiso 1 1 calc R U . . .
C15 C 0.0424(3) 0.33107(18) 0.13159(17) 0.0367(7) Uani 1 1 d . . . . .
H15 H -0.044457 0.341258 0.146370 0.044 Uiso 1 1 calc R U . . .
C16 C 0.1360(3) 0.32708(17) 0.18000(17) 0.0321(7) Uani 1 1 d . . . . .
C17 C 0.2630(3) 0.31521(18) 0.15499(18) 0.0384(8) Uani 1 1 d . . . . .
H17 H 0.328491 0.314924 0.185698 0.046 Uiso 1 1 calc R U . . .
C18 C 0.2944(3) 0.30385(19) 0.08570(17) 0.0387(8) Uani 1 1 d . . . . .
H18 H 0.381580 0.295590 0.070010 0.046 Uiso 1 1 calc R U . . .
C19 C 0.1004(3) 0.33232(17) 0.25765(16) 0.0309(7) Uani 1 1 d . . . . .
C20 C -0.0160(3) 0.30008(17) 0.30012(17) 0.0348(7) Uani 1 1 d . . . . .
H20 H -0.069544 0.273120 0.279999 0.042 Uiso 1 1 calc R U . . .
C21 C -0.0522(3) 0.30721(18) 0.36943(18) 0.0360(7) Uani 1 1 d . . . . .
H21 H -0.132005 0.286557 0.396241 0.043 Uiso 1 1 calc R U . . .
C22 C 0.0268(3) 0.34492(16) 0.40263(16) 0.0312(7) Uani 1 1 d . . . . .
C23 C -0.0154(3) 0.35947(18) 0.47186(17) 0.0370(7) Uani 1 1 d . . . . .
H23 H -0.092340 0.336414 0.501169 0.044 Uiso 1 1 calc R U . . .
C24 C 0.0541(3) 0.40601(17) 0.49572(17) 0.0343(7) Uani 1 1 d . . . . .
H24 H 0.020306 0.420663 0.538345 0.041 Uiso 1 1 calc R U . . .
C25 C 0.1766(3) 0.43348(16) 0.45849(17) 0.0320(7) Uani 1 1 d . . . . .
C26 C 0.2421(3) 0.49014(17) 0.47888(17) 0.0351(7) Uani 1 1 d . . . . .
H26 H 0.204965 0.507775 0.519134 0.042 Uiso 1 1 calc R U . . .
C27 C 0.3562(3) 0.51891(17) 0.44160(17) 0.0354(7) Uani 1 1 d . . . . .
H27 H 0.392146 0.563042 0.449851 0.043 Uiso 1 1 calc R U . . .
C28 C 0.4236(3) 0.48357(16) 0.38975(16) 0.0307(7) Uani 1 1 d . . . . .
C29 C 0.5490(3) 0.50809(17) 0.35731(17) 0.0365(8) Uani 1 1 d . . . . .
H29 H 0.583538 0.552995 0.364984 0.044 Uiso 1 1 calc R U . . .
C30 C 0.6210(3) 0.46863(17) 0.31531(17) 0.0363(7) Uani 1 1 d . . . . .
H30 H 0.702244 0.488797 0.290634 0.044 Uiso 1 1 calc R U . . .
C31 C 0.5746(3) 0.39690(16) 0.30833(16) 0.0305(7) Uani 1 1 d . . . . .
C32 C 0.6560(3) 0.34619(18) 0.27718(17) 0.0365(7) Uani 1 1 d . . . . .
H32 H 0.737858 0.365122 0.252574 0.044 Uiso 1 1 calc R U . . .
C33 C 0.6195(3) 0.27112(18) 0.28180(17) 0.0352(7) Uani 1 1 d . . . . .
H33 H 0.674540 0.239147 0.258951 0.042 Uiso 1 1 calc R U . . .
C34 C 0.4998(3) 0.24032(16) 0.32048(16) 0.0296(7) Uani 1 1 d . . . . .
C35 C 0.4177(3) 0.29066(16) 0.34792(15) 0.0287(7) Uani 1 1 d . . . . .
H35 H 0.336320 0.270781 0.372566 0.034 Uiso 1 1 calc R U . . .
C36 C 0.4500(3) 0.37059(16) 0.34073(15) 0.0264(6) Uani 1 1 d . . . . .
C37 C 0.3663(3) 0.42117(16) 0.37428(15) 0.0273(6) Uani 1 1 d . . . . .
C38 C 0.2325(3) 0.40728(15) 0.39894(16) 0.0274(6) Uani 1 1 d . . . . .
C39 C 0.1488(3) 0.37100(16) 0.36399(16) 0.0285(7) Uani 1 1 d . . . . .
C40 C 0.1793(3) 0.36757(16) 0.28977(16) 0.0290(7) Uani 1 1 d . . . . .
H40 H 0.256865 0.390319 0.261077 0.035 Uiso 1 1 calc R U . . .
C41 C 0.4626(3) 0.15558(16) 0.33192(16) 0.0297(7) Uani 1 1 d . . . . .
C42 C 0.5527(3) 0.09019(17) 0.34598(17) 0.0343(7) Uani 1 1 d . . . . .
H42 H 0.639482 0.099893 0.347732 0.041 Uiso 1 1 calc R U . . .
C43 C 0.5163(3) 0.01127(17) 0.35739(17) 0.0368(8) Uani 1 1 d . . . . .
H43 H 0.579601 -0.031880 0.365929 0.044 Uiso 1 1 calc R U . . .
C44 C 0.3895(3) -0.00716(17) 0.35677(17) 0.0330(7) Uani 1 1 d . . . . .
C45 C 0.2999(3) 0.05895(17) 0.34272(18) 0.0365(7) Uani 1 1 d . . . . .
H45 H 0.212891 0.049135 0.341666 0.044 Uiso 1 1 calc R U . . .
C46 C 0.3357(3) 0.13857(17) 0.33031(17) 0.0348(7) Uani 1 1 d . . . . .
H46 H 0.272958 0.182108 0.320575 0.042 Uiso 1 1 calc R U . . .
C47 C 0.4542(3) -0.15972(16) 0.35648(16) 0.0300(7) Uani 1 1 d . . . . .
C48 C 0.5349(3) -0.14038(17) 0.28644(17) 0.0347(7) Uani 1 1 d . . . . .
C49 C 0.6347(3) -0.19335(18) 0.27826(17) 0.0381(8) Uani 1 1 d . . . . .
H49 H 0.686282 -0.179492 0.230490 0.046 Uiso 1 1 calc R U . . .
C50 C 0.6614(3) -0.26634(17) 0.33815(17) 0.0349(7) Uani 1 1 d . . . . .
C51 C 0.5803(3) -0.28697(16) 0.40596(16) 0.0319(7) Uani 1 1 d . . . . .
H51 H 0.595978 -0.337356 0.446986 0.038 Uiso 1 1 calc R U . . .
C52 C 0.4773(3) -0.23677(16) 0.41590(16) 0.0312(7) Uani 1 1 d . . . . .
C53 C 0.2043(3) -0.11765(16) 0.39690(17) 0.0331(7) Uani 1 1 d . . . . .
C54 C 0.1396(3) -0.10677(17) 0.46302(18) 0.0361(7) Uani 1 1 d . . . . .
C55 C 0.0101(3) -0.12138(18) 0.48190(19) 0.0413(8) Uani 1 1 d . . . . .
H55 H -0.030692 -0.113735 0.526815 0.050 Uiso 1 1 calc R U . . .
C56 C -0.0620(3) -0.14663(19) 0.4380(2) 0.0448(8) Uani 1 1 d . . . . .
C57 C 0.0013(4) -0.15683(19) 0.3724(2) 0.0476(9) Uani 1 1 d . . . . .
H57 H -0.045913 -0.173058 0.340549 0.057 Uiso 1 1 calc R U . . .
C58 C 0.1306(3) -0.14414(18) 0.35212(19) 0.0402(8) Uani 1 1 d . . . . .
C59 C 0.7126(4) 0.0850(2) -0.0505(2) 0.0600(10) Uani 1 1 d . . . . .
H59A H 0.781575 0.113271 -0.040604 0.090 Uiso 1 1 calc R U . . .
H59B H 0.731521 0.080998 -0.101482 0.090 Uiso 1 1 calc R U . . .
H59C H 0.705129 0.029387 -0.011161 0.090 Uiso 1 1 calc R U . . .
C60 C 0.4376(4) 0.3350(2) -0.17144(19) 0.0543(10) Uani 1 1 d . . . . .
H60A H 0.448324 0.381316 -0.155171 0.081 Uiso 1 1 calc R U . . .
H60B H 0.352206 0.338821 -0.188269 0.081 Uiso 1 1 calc R U . . .
H60C H 0.501991 0.337026 -0.214174 0.081 Uiso 1 1 calc R U . . .
C61 C 0.2906(4) 0.1154(2) 0.08978(19) 0.0571(10) Uani 1 1 d . . . . .
H61A H 0.282936 0.056332 0.100807 0.086 Uiso 1 1 calc R U . . .
H61B H 0.206911 0.143363 0.080411 0.086 Uiso 1 1 calc R U . . .
H61C H 0.321443 0.123044 0.133880 0.086 Uiso 1 1 calc R U . . .
C62 C 0.1024(4) 0.15785(18) -0.07737(19) 0.0491(9) Uani 1 1 d . . . . .
H62A H 0.194562 0.146752 -0.083598 0.074 Uiso 1 1 calc R U . . .
H62B H 0.058246 0.127365 -0.101212 0.074 Uiso 1 1 calc R U . . .
H62C H 0.072695 0.140124 -0.022416 0.074 Uiso 1 1 calc R U . . .
C63 C -0.1423(4) 0.3823(3) -0.2666(2) 0.0770(13) Uani 1 1 d . . . . .
H63A H -0.228443 0.383850 -0.241091 0.116 Uiso 1 1 calc R U . . .
H63B H -0.137987 0.342276 -0.292403 0.116 Uiso 1 1 calc R U . . .
H63C H -0.122226 0.437138 -0.304734 0.116 Uiso 1 1 calc R U . . .
C64 C 0.1622(4) 0.46098(19) -0.1198(2) 0.0552(10) Uani 1 1 d . . . . .
H64A H 0.147775 0.514054 -0.161130 0.083 Uiso 1 1 calc R U . . .
H64B H 0.254139 0.449774 -0.116919 0.083 Uiso 1 1 calc R U . . .
H64C H 0.122378 0.463127 -0.070615 0.083 Uiso 1 1 calc R U . . .
C65 C 0.5114(4) -0.06422(19) 0.21627(18) 0.0510(9) Uani 1 1 d . . . . .
H65A H 0.586210 -0.029432 0.201367 0.076 Uiso 1 1 calc R U . . .
H65B H 0.436534 -0.033046 0.228471 0.076 Uiso 1 1 calc R U . . .
H65C H 0.496435 -0.080980 0.173612 0.076 Uiso 1 1 calc R U . . .
C66 C 0.7756(3) -0.32028(19) 0.32899(19) 0.0454(8) Uani 1 1 d . . . . .
H66A H 0.784946 -0.321229 0.276754 0.068 Uiso 1 1 calc R U . . .
H66B H 0.763613 -0.376536 0.366479 0.068 Uiso 1 1 calc R U . . .
H66C H 0.852571 -0.298114 0.337800 0.068 Uiso 1 1 calc R U . . .
C67 C 0.3946(3) -0.26424(19) 0.49069(17) 0.0437(8) Uani 1 1 d . . . . .
H67A H 0.415511 -0.322137 0.520437 0.066 Uiso 1 1 calc R U . . .
H67B H 0.304795 -0.258677 0.480653 0.066 Uiso 1 1 calc R U . . .
H67C H 0.409346 -0.229911 0.519984 0.066 Uiso 1 1 calc R U . . .
C68 C 0.1903(4) -0.1540(3) 0.2785(2) 0.0698(12) Uani 1 1 d . . . . .
H68A H 0.124549 -0.168250 0.253143 0.105 Uiso 1 1 calc R U . . .
H68B H 0.256396 -0.198017 0.290538 0.105 Uiso 1 1 calc R U . . .
H68C H 0.228598 -0.101996 0.244048 0.105 Uiso 1 1 calc R U . . .
C69 C -0.2016(4) -0.1629(2) 0.4598(2) 0.0639(11) Uani 1 1 d . . . . .
H69A H -0.213266 -0.222269 0.486924 0.096 Uiso 1 1 calc R U . . .
H69B H -0.246358 -0.143755 0.413169 0.096 Uiso 1 1 calc R U . . .
H69C H -0.236394 -0.133209 0.493465 0.096 Uiso 1 1 calc R U . . .
C70 C 0.2113(4) -0.0840(2) 0.51893(19) 0.0500(9) Uani 1 1 d . . . . .
H70A H 0.172040 -0.033788 0.525045 0.075 Uiso 1 1 calc R U . . .
H70B H 0.300790 -0.074274 0.498234 0.075 Uiso 1 1 calc R U . . .
H70C H 0.206643 -0.129389 0.569084 0.075 Uiso 1 1 calc R U . . .

loop_
_atom_site_aniso_label
_atom_site_aniso_U_11
_atom_site_aniso_U_22
_atom_site_aniso_U_33
_atom_site_aniso_U_23
_atom_site_aniso_U_13
_atom_site_aniso_U_12
B1 0.046(2) 0.0306(18) 0.0279(18) -0.0094(15) -0.0023(17) -0.0075(16)
B2 0.045(2) 0.0318(17) 0.0222(17) -0.0094(14) -0.0120(16) -0.0003(15)
C1 0.051(2) 0.0337(16) 0.0314(17) -0.0126(14) -0.0055(16) 0.0040(14)
C2 0.059(3) 0.0389(18) 0.0389(19) -0.0096(15) -0.0055(18) 0.0101(16)
C3 0.057(3) 0.054(2) 0.041(2) -0.0113(17) -0.0164(18) 0.0074(18)
C4 0.053(2) 0.050(2) 0.0380(19) -0.0186(16) -0.0146(17) 0.0003(16)
C5 0.043(2) 0.0392(17) 0.0309(17) -0.0169(14) -0.0043(15) 0.0019(14)
C6 0.038(2) 0.0361(16) 0.0274(16) -0.0131(13) 0.0000(14) 0.0001(14)
C7 0.045(2) 0.0351(16) 0.0239(15) -0.0133(13) -0.0061(14) -0.0014(14)
C8 0.051(2) 0.0431(18) 0.0279(17) -0.0140(14) -0.0074(16) 0.0010(16)
C9 0.054(2) 0.051(2) 0.0305(18) -0.0153(16) 0.0010(17) -0.0001(17)
C10 0.053(2) 0.050(2) 0.0384(19) -0.0236(16) -0.0086(18) 0.0060(17)
C11 0.057(2) 0.0401(18) 0.0331(18) -0.0116(15) -0.0085(17) 0.0064(16)
C12 0.055(2) 0.0380(17) 0.0284(17) -0.0128(14) -0.0063(16) 0.0011(15)
C13 0.039(2) 0.0430(17) 0.0332(17) -0.0186(14) -0.0086(15) 0.0020(14)
C14 0.041(2) 0.0435(18) 0.0379(18) -0.0201(15) -0.0125(16) 0.0024(15)
C15 0.0322(19) 0.0429(17) 0.0404(18) -0.0204(15) -0.0089(15) 0.0035(14)
C16 0.0296(18) 0.0354(16) 0.0363(17) -0.0179(14) -0.0082(14) 0.0018(13)
C17 0.036(2) 0.0487(18) 0.0381(18) -0.0227(15) -0.0113(15) 0.0011(15)
C18 0.036(2) 0.0482(19) 0.0354(17) -0.0196(15) -0.0016(15) -0.0020(15)
C19 0.0300(18) 0.0331(15) 0.0324(16) -0.0148(13) -0.0085(14) 0.0067(13)
C20 0.0308(19) 0.0396(17) 0.0378(18) -0.0179(14) -0.0060(15) -0.0007(14)
C21 0.0281(18) 0.0390(17) 0.0416(18) -0.0160(15) -0.0016(15) -0.0003(13)
C22 0.0307(18) 0.0293(15) 0.0320(16) -0.0096(13) -0.0031(14) 0.0017(13)
C23 0.0348(19) 0.0386(17) 0.0363(18) -0.0156(14) 0.0037(15) 0.0057(14)
C24 0.039(2) 0.0364(16) 0.0300(16) -0.0169(13) -0.0034(15) 0.0101(14)
C25 0.0387(19) 0.0273(14) 0.0317(16) -0.0125(13) -0.0093(15) 0.0084(13)
C26 0.044(2) 0.0315(15) 0.0336(17) -0.0161(13) -0.0133(16) 0.0110(14)
C27 0.044(2) 0.0262(15) 0.0414(18) -0.0179(14) -0.0097(16) 0.0024(14)
C28 0.039(2) 0.0239(14) 0.0285(16) -0.0085(12) -0.0063(14) -0.0006(13)
C29 0.049(2) 0.0268(15) 0.0358(17) -0.0117(13) -0.0104(16) -0.0055(14)
C30 0.038(2) 0.0320(16) 0.0351(17) -0.0064(14) -0.0034(15) -0.0081(14)
C31 0.0341(19) 0.0281(14) 0.0294(16) -0.0093(12) -0.0058(14) -0.0034(13)
C32 0.0302(19) 0.0373(17) 0.0398(18) -0.0115(14) -0.0017(15) -0.0041(13)
C33 0.0320(19) 0.0361(16) 0.0404(18) -0.0189(14) 0.0013(15) 0.0010(13)
C34 0.0302(18) 0.0289(15) 0.0322(16) -0.0133(13) -0.0049(14) -0.0015(12)
C35 0.0302(17) 0.0276(14) 0.0299(16) -0.0115(12) -0.0045(13) -0.0024(12)
C36 0.0286(17) 0.0263(14) 0.0264(15) -0.0111(12) -0.0065(13) 0.0011(12)
C37 0.0346(18) 0.0240(14) 0.0230(14) -0.0069(11) -0.0085(13) 0.0005(12)
C38 0.0330(18) 0.0234(13) 0.0264(15) -0.0097(12) -0.0054(13) 0.0016(12)
C39 0.0291(17) 0.0254(14) 0.0307(16) -0.0102(12) -0.0056(14) 0.0054(12)
C40 0.0270(17) 0.0295(15) 0.0307(16) -0.0117(12) -0.0025(13) 0.0018(12)
C41 0.0286(18) 0.0302(15) 0.0336(16) -0.0155(13) -0.0047(14) 0.0016(12)
C42 0.0301(18) 0.0353(16) 0.0420(18) -0.0188(14) -0.0065(15) 0.0010(13)
C43 0.0332(19) 0.0337(16) 0.0472(19) -0.0192(14) -0.0097(15) 0.0095(13)
C44 0.0367(19) 0.0293(15) 0.0352(17) -0.0138(13) -0.0066(15) 0.0018(13)
C45 0.0315(19) 0.0342(16) 0.0482(19) -0.0182(15) -0.0120(16) 0.0024(13)
C46 0.0279(18) 0.0304(15) 0.0483(19) -0.0171(14) -0.0081(15) 0.0063(13)
C47 0.0377(19) 0.0252(14) 0.0299(16) -0.0129(12) -0.0044(14) -0.0021(12)
C48 0.048(2) 0.0268(15) 0.0287(16) -0.0082(13) -0.0058(15) -0.0006(14)
C49 0.049(2) 0.0354(17) 0.0290(16) -0.0121(14) 0.0043(15) -0.0045(15)
C50 0.039(2) 0.0333(16) 0.0352(17) -0.0155(14) -0.0028(15) -0.0019(14)
C51 0.0392(19) 0.0257(14) 0.0259(16) -0.0028(12) -0.0055(14) -0.0023(13)
C52 0.042(2) 0.0250(14) 0.0280(16) -0.0103(12) -0.0063(14) -0.0025(13)
C53 0.0361(19) 0.0272(15) 0.0392(18) -0.0144(13) -0.0104(15) 0.0014(13)
C54 0.040(2) 0.0314(16) 0.0385(18) -0.0136(14) -0.0083(16) -0.0012(14)
C55 0.043(2) 0.0388(17) 0.0397(19) -0.0121(15) -0.0005(16) -0.0024(15)
C56 0.040(2) 0.0336(17) 0.054(2) -0.0061(16) -0.0115(18) -0.0029(14)
C57 0.053(2) 0.0406(18) 0.054(2) -0.0190(17) -0.0158(19) -0.0072(16)
C58 0.044(2) 0.0369(17) 0.0452(19) -0.0195(15) -0.0069(17) -0.0078(15)
C59 0.058(3) 0.062(2) 0.060(2) -0.024(2) -0.012(2) 0.014(2)
C60 0.058(3) 0.054(2) 0.038(2) -0.0056(17) 0.0041(18) 0.0043(18)
C61 0.069(3) 0.050(2) 0.039(2) -0.0038(17) 0.0034(19) 0.0018(19)
C62 0.064(3) 0.0373(18) 0.047(2) -0.0131(16) -0.0136(19) -0.0067(16)
C63 0.074(3) 0.080(3) 0.074(3) -0.017(2) -0.044(3) 0.014(2)
C64 0.078(3) 0.0372(18) 0.049(2) -0.0133(16) -0.009(2) -0.0006(18)
C65 0.070(3) 0.0383(18) 0.0354(19) -0.0042(15) -0.0021(18) 0.0007(17)
C66 0.047(2) 0.0473(19) 0.044(2) -0.0207(16) -0.0038(17) 0.0056(16)
C67 0.047(2) 0.0423(18) 0.0343(18) -0.0069(15) -0.0019(16) 0.0060(15)
C68 0.073(3) 0.101(3) 0.061(3) -0.055(2) -0.013(2) -0.012(2)
C69 0.048(3) 0.062(2) 0.074(3) -0.012(2) -0.010(2) -0.0094(19)
C70 0.060(3) 0.058(2) 0.041(2) -0.0273(17) -0.0058(18) -0.0020(18)

loop_
_atom_type_symbol
_atom_type_description
_atom_type_scat_dispersion_real
_atom_type_scat_dispersion_imag
_atom_type_scat_source
C C 0.0033 0.0016 'International Tables Vol C Tables 4.2.6.8 and 6.1.1.4'
H H 0.0000 0.0000 'International Tables Vol C Tables 4.2.6.8 and 6.1.1.4'
B B 0.0013 0.0007 'International Tables Vol C Tables 4.2.6.8 and 6.1.1.4'

loop_
_geom_angle_atom_site_label_1
_geom_angle_atom_site_label_2
_geom_angle_atom_site_label_3
_geom_angle
_geom_angle_site_symmetry_1
_geom_angle_site_symmetry_3
_geom_angle_publ_flag
C13 B1 C7 118.4(3) . . ?
C13 B1 C6 118.4(3) . . ?
C7 B1 C6 123.1(3) . . ?
C44 B2 C53 117.5(3) . . ?
C44 B2 C47 118.2(3) . . ?
C53 B2 C47 124.3(3) . . ?
C2 C1 C6 120.1(3) . . ?
C2 C1 C64 118.0(3) . . ?
C6 C1 C64 121.9(3) . . ?
C1 C2 C3 122.3(3) . . ?
C1 C2 H2 118.9 . . ?
C3 C2 H2 118.9 . . ?
C4 C3 C2 117.1(3) . . ?
C4 C3 C63 121.2(3) . . ?
C2 C3 C63 121.6(3) . . ?
C3 C4 C5 122.4(3) . . ?
C3 C4 H4 118.8 . . ?
C5 C4 H4 118.8 . . ?
C4 C5 C6 120.5(3) . . ?
C4 C5 C62 118.3(3) . . ?
C6 C5 C62 121.2(3) . . ?
C1 C6 C5 117.4(3) . . ?
C1 C6 B1 121.1(3) . . ?
C5 C6 B1 121.4(3) . . ?
C12 C7 C8 117.2(3) . . ?
C12 C7 B1 121.1(3) . . ?
C8 C7 B1 121.7(3) . . ?
C9 C8 C7 120.4(3) . . ?
C9 C8 C60 117.7(3) . . ?
C7 C8 C60 121.8(3) . . ?
C8 C9 C10 122.1(3) . . ?
C8 C9 H9 119.0 . . ?
C10 C9 H9 119.0 . . ?
C11 C10 C9 117.7(3) . . ?
C11 C10 C59 121.2(3) . . ?
C9 C10 C59 121.0(3) . . ?
C10 C11 C12 121.7(3) . . ?
C10 C11 H11 119.1 . . ?
C12 C11 H11 119.1 . . ?
C11 C12 C7 120.7(3) . . ?
C11 C12 C61 116.8(3) . . ?
C7 C12 C61 122.5(3) . . ?
C14 C13 C18 116.3(3) . . ?
C14 C13 B1 121.1(3) . . ?
C18 C13 B1 122.4(3) . . ?
C15 C14 C13 122.6(3) . . ?
C15 C14 H14 118.7 . . ?
C13 C14 H14 118.7 . . ?
C14 C15 C16 120.2(3) . . ?
C14 C15 H15 119.9 . . ?
C16 C15 H15 119.9 . . ?
C17 C16 C15 118.2(3) . . ?
C17 C16 C19 120.7(3) . . ?
C15 C16 C19 121.0(3) . . ?
C18 C17 C16 120.5(3) . . ?
C18 C17 H17 119.8 . . ?
C16 C17 H17 119.8 . . ?
C17 C18 C13 122.1(3) . . ?
C17 C18 H18 118.9 . . ?
C13 C18 H18 118.9 . . ?
C40 C19 C20 118.5(3) . . ?
C40 C19 C16 121.5(3) . . ?
C20 C19 C16 120.0(3) . . ?
C21 C20 C19 120.8(3) . . ?
C21 C20 H20 119.6 . . ?
C19 C20 H20 119.6 . . ?
C20 C21 C22 121.4(3) . . ?
C20 C21 H21 119.3 . . ?
C22 C21 H21 119.3 . . ?
C39 C22 C21 118.5(3) . . ?
C39 C22 C23 119.8(3) . . ?
C21 C22 C23 121.7(3) . . ?
C24 C23 C22 120.1(3) . . ?
C24 C23 H23 120.0 . . ?
C22 C23 H23 120.0 . . ?
C23 C24 C25 121.5(3) . . ?
C23 C24 H24 119.3 . . ?
C25 C24 H24 119.3 . . ?
C38 C25 C24 120.1(3) . . ?
C38 C25 C26 119.4(3) . . ?
C24 C25 C26 120.5(3) . . ?
C27 C26 C25 120.7(3) . . ?
C27 C26 H26 119.6 . . ?
C25 C26 H26 119.6 . . ?
C26 C27 C28 120.6(3) . . ?
C26 C27 H27 119.7 . . ?
C28 C27 H27 119.7 . . ?
C37 C28 C29 120.5(3) . . ?
C37 C28 C27 119.4(3) . . ?
C29 C28 C27 120.1(3) . . ?
C30 C29 C28 121.3(3) . . ?
C30 C29 H29 119.3 . . ?
C28 C29 H29 119.3 . . ?
C29 C30 C31 120.1(3) . . ?
C29 C30 H30 120.0 . . ?
C31 C30 H30 120.0 . . ?
C36 C31 C32 119.0(2) . . ?
C36 C31 C30 119.6(3) . . ?
C32 C31 C30 121.0(3) . . ?
C33 C32 C31 121.4(3) . . ?
C33 C32 H32 119.3 . . ?
C31 C32 H32 119.3 . . ?
C32 C33 C34 120.4(3) . . ?
C32 C33 H33 119.8 . . ?
C34 C33 H33 119.8 . . ?
C35 C34 C33 118.6(3) . . ?
C35 C34 C41 120.2(3) . . ?
C33 C34 C41 121.2(3) . . ?
C34 C35 C36 122.5(3) . . ?
C34 C35 H35 118.8 . . ?
C36 C35 H35 118.8 . . ?
C35 C36 C31 117.8(3) . . ?
C35 C36 C37 122.1(3) . . ?
C31 C36 C37 119.6(2) . . ?
C28 C37 C38 118.1(2) . . ?
C28 C37 C36 117.0(3) . . ?
C38 C37 C36 124.6(2) . . ?
C25 C38 C37 118.3(2) . . ?
C25 C38 C39 117.3(3) . . ?
C37 C38 C39 124.4(2) . . ?
C40 C39 C22 118.1(3) . . ?
C40 C39 C38 122.7(3) . . ?
C22 C39 C38 118.9(3) . . ?
C19 C40 C39 122.2(3) . . ?
C19 C40 H40 118.9 . . ?
C39 C40 H40 118.9 . . ?
C42 C41 C46 118.0(3) . . ?
C42 C41 C34 121.1(3) . . ?
C46 C41 C34 120.9(2) . . ?
C43 C42 C41 120.4(3) . . ?
C43 C42 H42 119.8 . . ?
C41 C42 H42 119.8 . . ?
C42 C43 C44 122.4(3) . . ?
C42 C43 H43 118.8 . . ?
C44 C43 H43 118.8 . . ?
C43 C44 C45 116.6(3) . . ?
C43 C44 B2 122.3(3) . . ?
C45 C44 B2 121.1(3) . . ?
C46 C45 C44 121.4(3) . . ?
C46 C45 H45 119.3 . . ?
C44 C45 H45 119.3 . . ?
C45 C46 C41 121.1(3) . . ?
C45 C46 H46 119.4 . . ?
C41 C46 H46 119.4 . . ?
C48 C47 C52 117.2(3) . . ?
C48 C47 B2 121.7(2) . . ?
C52 C47 B2 121.0(3) . . ?
C49 C48 C47 120.8(3) . . ?
C49 C48 C65 117.1(3) . . ?
C47 C48 C65 122.0(3) . . ?
C48 C49 C50 121.7(3) . . ?
C48 C49 H49 119.2 . . ?
C50 C49 H49 119.2 . . ?
C49 C50 C51 117.8(3) . . ?
C49 C50 C66 120.4(3) . . ?
C51 C50 C66 121.9(3) . . ?
C52 C51 C50 122.4(3) . . ?
C52 C51 H51 118.8 . . ?
C50 C51 H51 118.8 . . ?
C51 C52 C47 119.9(3) . . ?
C51 C52 C67 118.7(3) . . ?
C47 C52 C67 121.3(3) . . ?
C54 C53 C58 116.7(3) . . ?
C54 C53 B2 122.7(3) . . ?
C58 C53 B2 120.5(3) . . ?
C55 C54 C53 120.6(3) . . ?
C55 C54 C70 118.0(3) . . ?
C53 C54 C70 121.3(3) . . ?
C56 C55 C54 122.7(3) . . ?
C56 C55 H55 118.6 . . ?
C54 C55 H55 118.6 . . ?
C55 C56 C57 116.8(3) . . ?
C55 C56 C69 121.9(4) . . ?
C57 C56 C69 121.2(3) . . ?
C58 C57 C56 122.3(3) . . ?
C58 C57 H57 118.8 . . ?
C56 C57 H57 118.8 . . ?
C57 C58 C53 120.8(3) . . ?
C57 C58 C68 118.6(3) . . ?
C53 C58 C68 120.5(3) . . ?
C10 C59 H59A 109.5 . . ?
C10 C59 H59B 109.5 . . ?
H59A C59 H59B 109.5 . . ?
C10 C59 H59C 109.5 . . ?
H59A C59 H59C 109.5 . . ?
H59B C59 H59C 109.5 . . ?
C8 C60 H60A 109.5 . . ?
C8 C60 H60B 109.5 . . ?
H60A C60 H60B 109.5 . . ?
C8 C60 H60C 109.5 . . ?
H60A C60 H60C 109.5 . . ?
H60B C60 H60C 109.5 . . ?
C12 C61 H61A 109.5 . . ?
C12 C61 H61B 109.5 . . ?
H61A C61 H61B 109.5 . . ?
C12 C61 H61C 109.5 . . ?
H61A C61 H61C 109.5 . . ?
H61B C61 H61C 109.5 . . ?
C5 C62 H62A 109.5 . . ?
C5 C62 H62B 109.5 . . ?
H62A C62 H62B 109.5 . . ?
C5 C62 H62C 109.5 . . ?
H62A C62 H62C 109.5 . . ?
H62B C62 H62C 109.5 . . ?
C3 C63 H63A 109.5 . . ?
C3 C63 H63B 109.5 . . ?
H63A C63 H63B 109.5 . . ?
C3 C63 H63C 109.5 . . ?
H63A C63 H63C 109.5 . . ?
H63B C63 H63C 109.5 . . ?
C1 C64 H64A 109.5 . . ?
C1 C64 H64B 109.5 . . ?
H64A C64 H64B 109.5 . . ?
C1 C64 H64C 109.5 . . ?
H64A C64 H64C 109.5 . . ?
H64B C64 H64C 109.5 . . ?
C48 C65 H65A 109.5 . . ?
C48 C65 H65B 109.5 . . ?
H65A C65 H65B 109.5 . . ?
C48 C65 H65C 109.5 . . ?
H65A C65 H65C 109.5 . . ?
H65B C65 H65C 109.5 . . ?
C50 C66 H66A 109.5 . . ?
C50 C66 H66B 109.5 . . ?
H66A C66 H66B 109.5 . . ?
C50 C66 H66C 109.5 . . ?
H66A C66 H66C 109.5 . . ?
H66B C66 H66C 109.5 . . ?
C52 C67 H67A 109.5 . . ?
C52 C67 H67B 109.5 . . ?
H67A C67 H67B 109.5 . . ?
C52 C67 H67C 109.5 . . ?
H67A C67 H67C 109.5 . . ?
H67B C67 H67C 109.5 . . ?
C58 C68 H68A 109.5 . . ?
C58 C68 H68B 109.5 . . ?
H68A C68 H68B 109.5 . . ?
C58 C68 H68C 109.5 . . ?
H68A C68 H68C 109.5 . . ?
H68B C68 H68C 109.5 . . ?
C56 C69 H69A 109.5 . . ?
C56 C69 H69B 109.5 . . ?
H69A C69 H69B 109.5 . . ?
C56 C69 H69C 109.5 . . ?
H69A C69 H69C 109.5 . . ?
H69B C69 H69C 109.5 . . ?
C54 C70 H70A 109.5 . . ?
C54 C70 H70B 109.5 . . ?
H70A C70 H70B 109.5 . . ?
C54 C70 H70C 109.5 . . ?
H70A C70 H70C 109.5 . . ?
H70B C70 H70C 109.5 . . ?

loop_
_geom_bond_atom_site_label_1
_geom_bond_atom_site_label_2
_geom_bond_distance
_geom_bond_site_symmetry_2
_geom_bond_publ_flag
B1 C13 1.565(4) . ?
B1 C7 1.573(5) . ?
B1 C6 1.575(5) . ?
B2 C44 1.571(4) . ?
B2 C53 1.572(5) . ?
B2 C47 1.573(4) . ?
C1 C2 1.388(4) . ?
C1 C6 1.417(4) . ?
C1 C64 1.519(4) . ?
C2 C3 1.401(5) . ?
C2 H2 0.9500 . ?
C3 C4 1.384(5) . ?
C3 C63 1.516(5) . ?
C4 C5 1.386(4) . ?
C4 H4 0.9500 . ?
C5 C6 1.417(4) . ?
C5 C62 1.511(4) . ?
C7 C12 1.415(4) . ?
C7 C8 1.417(4) . ?
C8 C9 1.384(5) . ?
C8 C60 1.507(4) . ?
C9 C10 1.396(4) . ?
C9 H9 0.9500 . ?
C10 C11 1.382(5) . ?
C10 C59 1.514(5) . ?
C11 C12 1.392(5) . ?
C11 H11 0.9500 . ?
C12 C61 1.522(5) . ?
C13 C14 1.398(4) . ?
C13 C18 1.398(4) . ?
C14 C15 1.379(4) . ?
C14 H14 0.9500 . ?
C15 C16 1.401(4) . ?
C15 H15 0.9500 . ?
C16 C17 1.395(4) . ?
C16 C19 1.496(4) . ?
C17 C18 1.385(4) . ?
C17 H17 0.9500 . ?
C18 H18 0.9500 . ?
C19 C40 1.379(4) . ?
C19 C20 1.414(4) . ?
C20 C21 1.360(4) . ?
C20 H20 0.9500 . ?
C21 C22 1.421(4) . ?
C21 H21 0.9500 . ?
C22 C39 1.418(4) . ?
C22 C23 1.429(4) . ?
C23 C24 1.352(4) . ?
C23 H23 0.9500 . ?
C24 C25 1.420(4) . ?
C24 H24 0.9500 . ?
C25 C38 1.410(4) . ?
C25 C26 1.428(4) . ?
C26 C27 1.350(4) . ?
C26 H26 0.9500 . ?
C27 C28 1.431(4) . ?
C27 H27 0.9500 . ?
C28 C37 1.415(4) . ?
C28 C29 1.416(4) . ?
C29 C30 1.362(4) . ?
C29 H29 0.9500 . ?
C30 C31 1.430(4) . ?
C30 H30 0.9500 . ?
C31 C36 1.415(4) . ?
C31 C32 1.419(4) . ?
C32 C33 1.359(4) . ?
C32 H32 0.9500 . ?
C33 C34 1.416(4) . ?
C33 H33 0.9500 . ?
C34 C35 1.380(4) . ?
C34 C41 1.486(4) . ?
C35 C36 1.412(4) . ?
C35 H35 0.9500 . ?
C36 C37 1.456(4) . ?
C37 C38 1.442(4) . ?
C38 C39 1.461(4) . ?
C39 C40 1.414(4) . ?
C40 H40 0.9500 . ?
C41 C42 1.398(4) . ?
C41 C46 1.399(4) . ?
C42 C43 1.387(4) . ?
C42 H42 0.9500 . ?
C43 C44 1.401(4) . ?
C43 H43 0.9500 . ?
C44 C45 1.404(4) . ?
C45 C46 1.392(4) . ?
C45 H45 0.9500 . ?
C46 H46 0.9500 . ?
C47 C48 1.420(4) . ?
C47 C52 1.421(4) . ?
C48 C49 1.383(4) . ?
C48 C65 1.516(4) . ?
C49 C50 1.390(4) . ?
C49 H49 0.9500 . ?
C50 C51 1.390(4) . ?
C50 C66 1.508(4) . ?
C51 C52 1.385(4) . ?
C51 H51 0.9500 . ?
C52 C67 1.495(4) . ?
C53 C54 1.413(4) . ?
C53 C58 1.421(4) . ?
C54 C55 1.388(4) . ?
C54 C70 1.540(4) . ?
C55 C56 1.385(4) . ?
C55 H55 0.9500 . ?
C56 C57 1.393(5) . ?
C56 C69 1.501(5) . ?
C57 C58 1.384(5) . ?
C57 H57 0.9500 . ?
C58 C68 1.513(5) . ?
C59 H59A 0.9800 . ?
C59 H59B 0.9800 . ?
C59 H59C 0.9800 . ?
C60 H60A 0.9800 . ?
C60 H60B 0.9800 . ?
C60 H60C 0.9800 . ?
C61 H61A 0.9800 . ?
C61 H61B 0.9800 . ?
C61 H61C 0.9800 . ?
C62 H62A 0.9800 . ?
C62 H62B 0.9800 . ?
C62 H62C 0.9800 . ?
C63 H63A 0.9800 . ?
C63 H63B 0.9800 . ?
C63 H63C 0.9800 . ?
C64 H64A 0.9800 . ?
C64 H64B 0.9800 . ?
C64 H64C 0.9800 . ?
C65 H65A 0.9800 . ?
C65 H65B 0.9800 . ?
C65 H65C 0.9800 . ?
C66 H66A 0.9800 . ?
C66 H66B 0.9800 . ?
C66 H66C 0.9800 . ?
C67 H67A 0.9800 . ?
C67 H67B 0.9800 . ?
C67 H67C 0.9800 . ?
C68 H68A 0.9800 . ?
C68 H68B 0.9800 . ?
C68 H68C 0.9800 . ?
C69 H69A 0.9800 . ?
C69 H69B 0.9800 . ?
C69 H69C 0.9800 . ?
C70 H70A 0.9800 . ?
C70 H70B 0.9800 . ?
C70 H70C 0.9800 . ?

loop_
_geom_torsion_atom_site_label_1
_geom_torsion_atom_site_label_2
_geom_torsion_atom_site_label_3
_geom_torsion_atom_site_label_4
_geom_torsion
_geom_torsion_site_symmetry_1
_geom_torsion_site_symmetry_2
_geom_torsion_site_symmetry_3
_geom_torsion_site_symmetry_4
_geom_torsion_publ_flag
C6 C1 C2 C3 2.5(5) . . . . ?
C64 C1 C2 C3 -177.4(3) . . . . ?
C1 C2 C3 C4 0.0(5) . . . . ?
C1 C2 C3 C63 -179.8(4) . . . . ?
C2 C3 C4 C5 -3.2(5) . . . . ?
C63 C3 C4 C5 176.5(4) . . . . ?
C3 C4 C5 C6 4.0(5) . . . . ?
C3 C4 C5 C62 -177.9(3) . . . . ?
C2 C1 C6 C5 -1.8(5) . . . . ?
C64 C1 C6 C5 178.1(3) . . . . ?
C2 C1 C6 B1 -178.8(3) . . . . ?
C64 C1 C6 B1 1.1(5) . . . . ?
C4 C5 C6 C1 -1.3(5) . . . . ?
C62 C5 C6 C1 -179.4(3) . . . . ?
C4 C5 C6 B1 175.7(3) . . . . ?
C62 C5 C6 B1 -2.4(5) . . . . ?
C13 B1 C6 C1 60.0(4) . . . . ?
C7 B1 C6 C1 -123.2(3) . . . . ?
C13 B1 C6 C5 -116.8(3) . . . . ?
C7 B1 C6 C5 60.0(4) . . . . ?
C13 B1 C7 C12 53.5(4) . . . . ?
C6 B1 C7 C12 -123.4(3) . . . . ?
C13 B1 C7 C8 -125.8(3) . . . . ?
C6 B1 C7 C8 57.4(4) . . . . ?
C12 C7 C8 C9 -1.7(4) . . . . ?
B1 C7 C8 C9 177.6(3) . . . . ?
C12 C7 C8 C60 -179.6(3) . . . . ?
B1 C7 C8 C60 -0.4(4) . . . . ?
C7 C8 C9 C10 1.8(5) . . . . ?
C60 C8 C9 C10 179.9(3) . . . . ?
C8 C9 C10 C11 0.5(5) . . . . ?
C8 C9 C10 C59 -178.2(3) . . . . ?
C9 C10 C11 C12 -3.1(5) . . . . ?
C59 C10 C11 C12 175.6(3) . . . . ?
C10 C11 C12 C7 3.3(5) . . . . ?
C10 C11 C12 C61 -178.8(3) . . . . ?
C8 C7 C12 C11 -0.9(4) . . . . ?
B1 C7 C12 C11 179.9(3) . . . . ?
C8 C7 C12 C61 -178.6(3) . . . . ?
B1 C7 C12 C61 2.2(4) . . . . ?
C7 B1 C13 C14 -154.0(3) . . . . ?
C6 B1 C13 C14 23.0(4) . . . . ?
C7 B1 C13 C18 21.2(4) . . . . ?
C6 B1 C13 C18 -161.8(3) . . . . ?
C18 C13 C14 C15 -3.3(5) . . . . ?
B1 C13 C14 C15 172.2(3) . . . . ?
C13 C14 C15 C16 0.8(5) . . . . ?
C14 C15 C16 C17 2.4(4) . . . . ?
C14 C15 C16 C19 -175.4(3) . . . . ?
C15 C16 C17 C18 -3.0(4) . . . . ?
C19 C16 C17 C18 174.8(3) . . . . ?
C16 C17 C18 C13 0.3(5) . . . . ?
C14 C13 C18 C17 2.8(5) . . . . ?
B1 C13 C18 C17 -172.7(3) . . . . ?
C17 C16 C19 C40 34.1(4) . . . . ?
C15 C16 C19 C40 -148.1(3) . . . . ?
C17 C16 C19 C20 -145.3(3) . . . . ?
C15 C16 C19 C20 32.4(4) . . . . ?
C40 C19 C20 C21 3.1(4) . . . . ?
C16 C19 C20 C21 -177.4(3) . . . . ?
C19 C20 C21 C22 -1.9(4) . . . . ?
C20 C21 C22 C39 -3.6(4) . . . . ?
C20 C21 C22 C23 174.2(3) . . . . ?
C39 C22 C23 C24 7.5(4) . . . . ?
C21 C22 C23 C24 -170.3(3) . . . . ?
C22 C23 C24 C25 -7.4(4) . . . . ?
C23 C24 C25 C38 -4.8(4) . . . . ?
C23 C24 C25 C26 172.9(3) . . . . ?
C38 C25 C26 C27 0.3(4) . . . . ?
C24 C25 C26 C27 -177.4(3) . . . . ?
C25 C26 C27 C28 -10.2(4) . . . . ?
C26 C27 C28 C37 3.7(4) . . . . ?
C26 C27 C28 C29 -173.3(3) . . . . ?
C37 C28 C29 C30 -4.9(4) . . . . ?
C27 C28 C29 C30 172.0(3) . . . . ?
C28 C29 C30 C31 -5.0(4) . . . . ?
C29 C30 C31 C36 4.4(4) . . . . ?
C29 C30 C31 C32 -168.4(3) . . . . ?
C36 C31 C32 C33 -3.8(4) . . . . ?
C30 C31 C32 C33 169.0(3) . . . . ?
C31 C32 C33 C34 -2.2(4) . . . . ?
C32 C33 C34 C35 5.0(4) . . . . ?
C32 C33 C34 C41 -174.8(3) . . . . ?
C33 C34 C35 C36 -1.8(4) . . . . ?
C41 C34 C35 C36 177.9(2) . . . . ?
C34 C35 C36 C31 -4.0(4) . . . . ?
C34 C35 C36 C37 -175.9(2) . . . . ?
C32 C31 C36 C35 6.7(4) . . . . ?
C30 C31 C36 C35 -166.2(2) . . . . ?
C32 C31 C36 C37 178.8(2) . . . . ?
C30 C31 C36 C37 5.9(4) . . . . ?
C29 C28 C37 C38 -170.8(2) . . . . ?
C27 C28 C37 C38 12.3(4) . . . . ?
C29 C28 C37 C36 14.7(4) . . . . ?
C27 C28 C37 C36 -162.2(3) . . . . ?
C35 C36 C37 C28 156.6(3) . . . . ?
C31 C36 C37 C28 -15.1(4) . . . . ?
C35 C36 C37 C38 -17.5(4) . . . . ?
C31 C36 C37 C38 170.7(3) . . . . ?
C24 C25 C38 C37 -166.6(2) . . . . ?
C26 C25 C38 C37 15.7(4) . . . . ?
C24 C25 C38 C39 16.1(4) . . . . ?
C26 C25 C38 C39 -161.6(2) . . . . ?
C28 C37 C38 C25 -21.8(4) . . . . ?
C36 C37 C38 C25 152.3(3) . . . . ?
C28 C37 C38 C39 155.3(3) . . . . ?
C36 C37 C38 C39 -30.6(4) . . . . ?
C21 C22 C39 C40 7.7(4) . . . . ?
C23 C22 C39 C40 -170.2(2) . . . . ?
C21 C22 C39 C38 -177.9(2) . . . . ?
C23 C22 C39 C38 4.2(4) . . . . ?
C25 C38 C39 C40 158.4(2) . . . . ?
C37 C38 C39 C40 -18.7(4) . . . . ?
C25 C38 C39 C22 -15.7(4) . . . . ?
C37 C38 C39 C22 167.2(3) . . . . ?
C20 C19 C40 C39 1.2(4) . . . . ?
C16 C19 C40 C39 -178.2(2) . . . . ?
C22 C39 C40 C19 -6.7(4) . . . . ?
C38 C39 C40 C19 179.2(2) . . . . ?
C35 C34 C41 C42 -144.1(3) . . . . ?
C33 C34 C41 C42 35.7(4) . . . . ?
C35 C34 C41 C46 34.8(4) . . . . ?
C33 C34 C41 C46 -145.5(3) . . . . ?
C46 C41 C42 C43 0.4(4) . . . . ?
C34 C41 C42 C43 179.3(3) . . . . ?
C41 C42 C43 C44 -1.1(5) . . . . ?
C42 C43 C44 C45 1.0(4) . . . . ?
C42 C43 C44 B2 -179.8(3) . . . . ?
C53 B2 C44 C43 158.9(3) . . . . ?
C47 B2 C44 C43 -20.3(4) . . . . ?
C53 B2 C44 C45 -21.9(4) . . . . ?
C47 B2 C44 C45 158.9(3) . . . . ?
C43 C44 C45 C46 -0.2(4) . . . . ?
B2 C44 C45 C46 -179.4(3) . . . . ?
C44 C45 C46 C41 -0.5(5) . . . . ?
C42 C41 C46 C45 0.3(4) . . . . ?
C34 C41 C46 C45 -178.5(3) . . . . ?
C44 B2 C47 C48 -53.3(4) . . . . ?
C53 B2 C47 C48 127.5(3) . . . . ?
C44 B2 C47 C52 123.1(3) . . . . ?
C53 B2 C47 C52 -56.0(4) . . . . ?
C52 C47 C48 C49 -2.5(4) . . . . ?
B2 C47 C48 C49 174.0(3) . . . . ?
C52 C47 C48 C65 173.7(3) . . . . ?
B2 C47 C48 C65 -9.7(4) . . . . ?
C47 C48 C49 C50 -1.2(5) . . . . ?
C65 C48 C49 C50 -177.7(3) . . . . ?
C48 C49 C50 C51 3.3(4) . . . . ?
C48 C49 C50 C66 -176.4(3) . . . . ?
C49 C50 C51 C52 -1.6(4) . . . . ?
C66 C50 C51 C52 178.0(3) . . . . ?
C50 C51 C52 C47 -2.2(4) . . . . ?
C50 C51 C52 C67 179.6(3) . . . . ?
C48 C47 C52 C51 4.2(4) . . . . ?
B2 C47 C52 C51 -172.4(3) . . . . ?
C48 C47 C52 C67 -177.7(3) . . . . ?
B2 C47 C52 C67 5.7(4) . . . . ?
C44 B2 C53 C54 -54.8(4) . . . . ?
C47 B2 C53 C54 124.4(3) . . . . ?
C44 B2 C53 C58 121.4(3) . . . . ?
C47 B2 C53 C58 -59.5(4) . . . . ?
C58 C53 C54 C55 -0.2(4) . . . . ?
B2 C53 C54 C55 176.1(3) . . . . ?
C58 C53 C54 C70 175.8(3) . . . . ?
B2 C53 C54 C70 -7.9(4) . . . . ?
C53 C54 C55 C56 -0.2(5) . . . . ?
C70 C54 C55 C56 -176.4(3) . . . . ?
C54 C55 C56 C57 -0.2(5) . . . . ?
C54 C55 C56 C69 179.4(3) . . . . ?
C55 C56 C57 C58 1.2(5) . . . . ?
C69 C56 C57 C58 -178.4(3) . . . . ?
C56 C57 C58 C53 -1.7(5) . . . . ?
C56 C57 C58 C68 -178.0(3) . . . . ?
C54 C53 C58 C57 1.2(4) . . . . ?
B2 C53 C58 C57 -175.2(3) . . . . ?
C54 C53 C58 C68 177.4(3) . . . . ?
B2 C53 C58 C68 1.0(4) . . . . ?
